data_2220117
loop_
_publ_author_name
'Hou, Jin'

_publ_section_title
;
 Di-\m~1,1~-azido-bis[azido(5,5'-dimethyl-2,2'-bipyridine)nickel(II)]
;
_journal_coeditor_code CI2712
_journal_issue 12
_journal_name_full 'Acta Crystallographica Section E'
_journal_page_first m1571
_journal_paper_doi 10.1107/S1600536808037902
_journal_volume 64
_journal_year 2008
_chemical_formula_iupac '[Ni2 (N3)4 (C12 H12 N2)2]'
_chemical_formula_moiety 'C24 H24 N16 Ni2'
_chemical_formula_sum 'C24 H24 N16 Ni2'
_chemical_formula_weight 654.01
_chemical_name_systematic
;
Di-\m1,1-azido-bis[azido(5,5'-dimethyl-2,2'-bipyridine)nickel(II)]
;
_space_group_IT_number 14
_symmetry_cell_setting monoclinic
_symmetry_space_group_name_Hall '-P 2yn'
_symmetry_space_group_name_H-M 'P 1 21/n 1'
_atom_sites_solution_hydrogens geom
_atom_sites_solution_primary direct
_atom_sites_solution_secondary difmap
_audit_creation_method SHELXL-97
_cell_angle_alpha 90.00
_cell_angle_beta 91.650(2)
_cell_angle_gamma 90.00
_cell_formula_units_Z 2
_cell_length_a 7.938(2)
_cell_length_b 15.067(3)
_cell_length_c 11.755(2)
_cell_measurement_reflns_used 1576
_cell_measurement_temperature 298(2)
_cell_measurement_theta_max 25.1
_cell_measurement_theta_min 2.3
_cell_volume 1405.3(5)
_computing_cell_refinement 'SAINT (Bruker, 2007)'
_computing_data_collection 'SMART (Bruker, 2007)'
_computing_data_reduction 'SAINT (Bruker, 2007)'
_computing_molecular_graphics 'SHELXTL (Sheldrick, 2008)'
_computing_publication_material 'SHELXTL (Sheldrick, 2008)'
_computing_structure_refinement 'SHELXTL (Sheldrick, 2008)'
_computing_structure_solution 'SHELXTL (Sheldrick, 2008)'
_diffrn_ambient_temperature 298(2)
_diffrn_measured_fraction_theta_full 0.999
_diffrn_measured_fraction_theta_max 0.999
_diffrn_measurement_device_type 'Bruker SMART CCD area-detector'
_diffrn_measurement_method '\f and \w scan'
_diffrn_radiation_monochromator graphite
_diffrn_radiation_source 'fine-focus sealed tube'
_diffrn_radiation_type MoK\a
_diffrn_radiation_wavelength 0.71073
_diffrn_reflns_av_R_equivalents 0.0632
_diffrn_reflns_av_sigmaI/netI 0.0643
_diffrn_reflns_limit_h_max 10
_diffrn_reflns_limit_h_min -10
_diffrn_reflns_limit_k_max 19
_diffrn_reflns_limit_k_min -19
_diffrn_reflns_limit_l_max 15
_diffrn_reflns_limit_l_min -15
_diffrn_reflns_number 11588
_diffrn_reflns_theta_full 26.99
_diffrn_reflns_theta_max 26.99
_diffrn_reflns_theta_min 2.20
_diffrn_standards_number 0
_exptl_absorpt_coefficient_mu 1.387
_exptl_absorpt_correction_T_max 0.8971
_exptl_absorpt_correction_T_min 0.8403
_exptl_absorpt_correction_type multi-scan
_exptl_absorpt_process_details '(SADABS; Bruker, 2001)'
_exptl_crystal_colour green
_exptl_crystal_density_diffrn 1.546
_exptl_crystal_density_method 'not measured'
_exptl_crystal_description Block
_exptl_crystal_F_000 672
_exptl_crystal_size_max 0.13
_exptl_crystal_size_mid 0.10
_exptl_crystal_size_min 0.08
_refine_diff_density_max 0.673
_refine_diff_density_min -0.767
_refine_ls_extinction_method none
_refine_ls_goodness_of_fit_ref 1.034
_refine_ls_hydrogen_treatment constr
_refine_ls_matrix_type full
_refine_ls_number_parameters 192
_refine_ls_number_reflns 3060
_refine_ls_number_restraints 14
_refine_ls_restrained_S_all 1.123
_refine_ls_R_factor_all 0.0857
_refine_ls_R_factor_gt 0.0562
_refine_ls_shift/su_max 0.001
_refine_ls_shift/su_max_lt 0.001
_refine_ls_shift/su_mean <0.001
_refine_ls_structure_factor_coef Fsqd
_refine_ls_weighting_details 'calc w=1/[\s^2^(Fo^2^)+(0.0643P)^2^+1.1062P] where P=(Fo^2^+2Fc^2^)/3'
_refine_ls_weighting_scheme calc
_refine_ls_wR_factor_gt 0.1355
_refine_ls_wR_factor_ref 0.1493
_reflns_number_gt 2165
_reflns_number_total 3060
_reflns_threshold_expression I>2\s(I)
_cod_data_source_file ci2712.cif
_cod_data_source_block I
_cod_depositor_comments
;
The following automatic conversions were performed:
'_symmetry_cell_setting' value 'Monoclinic' changed to 'monoclinic'
according to '/home/saulius/struct/CIF-dictionaries/cif_core.dic'
dictionary named 'cif_core.dic' version 2.4.1 from 2010-06-29.

Automatic conversion script
Id: cif_fix_enum 1527 2010-12-29 10:47:43Z saulius 

The following automatic conversions were performed:

'_symmetry_cell_setting' value 'Monoclinic' changed to 'monoclinic'
according to /home/saulius/struct/CIF-dictionaries/cif_core.dic
dictionary named 'cif_core.dic' version 2.4.1 from 2010-06-29.

Automatic conversion script
Id: cif_fix_values 1715 2011-07-08 13:25:40Z adriana 
;
_cod_original_sg_symbol_H-M 'P 21/n'
_cod_database_code 2220117
_cod_database_fobs_code 2220117

loop_
_symmetry_equiv_pos_as_xyz
'x, y, z'
'-x+1/2, y+1/2, -z+1/2'
'-x, -y, -z'
'x-1/2, -y-1/2, z-1/2'

loop_
_atom_site_type_symbol
_atom_site_label
_atom_site_fract_x
_atom_site_fract_y
_atom_site_fract_z
_atom_site_U_iso_or_equiv
_atom_site_adp_type
_atom_site_calc_flag
_atom_site_refinement_flags
_atom_site_occupancy
Ni Ni1 0.03235(7) 0.44079(4) 0.11356(5) 0.0386(2) Uani d . 1
N N1 0.2280(5) 0.3549(3) 0.1785(4) 0.0491(10) Uani d . 1
N N2 -0.0777(5) 0.3158(3) 0.0994(3) 0.0416(9) Uani d . 1
N N3 0.0029(5) 0.5108(3) 0.2626(4) 0.0459(11) Uani d D 1
N N4 0.0958(8) 0.5106(4) 0.3252(5) 0.0857(18) Uani d DU 1
N N5 0.1983(12) 0.5160(6) 0.4040(7) 0.144(3) Uani d DU 1
N N6 0.1668(5) 0.4913(3) -0.0170(4) 0.0583(12) Uani d . 1
N N7 0.2901(6) 0.4579(3) -0.0571(4) 0.0594(12) Uani d . 1
N N8 0.4096(8) 0.4282(4) -0.0950(6) 0.094(2) Uani d . 1
C C1 0.1794(6) 0.2706(3) 0.1926(4) 0.0445(11) Uani d . 1
C C2 0.2820(7) 0.2113(4) 0.2525(5) 0.0573(14) Uani d . 1
H H2 0.2475 0.1529 0.2628 0.069 Uiso calc R 1
C C3 0.4356(7) 0.2398(4) 0.2967(5) 0.0632(16) Uani d . 1
H H3 0.5057 0.2000 0.3357 0.076 Uiso calc R 1
C C4 0.4857(6) 0.3259(4) 0.2836(5) 0.0575(14) Uani d . 1
C C5 0.3771(6) 0.3811(4) 0.2219(5) 0.0570(14) Uani d . 1
H H5 0.4100 0.4396 0.2102 0.068 Uiso calc R 1
C C6 0.6485(7) 0.3623(5) 0.3348(5) 0.085(2) Uani d . 1
H H6A 0.6289 0.3847 0.4097 0.128 Uiso calc R 1
H H6B 0.6886 0.4095 0.2878 0.128 Uiso calc R 1
H H6C 0.7312 0.3159 0.3393 0.128 Uiso calc R 1
C C7 0.0139(6) 0.2474(3) 0.1428(4) 0.0442(12) Uani d . 1
C C8 -0.0506(7) 0.1625(4) 0.1383(5) 0.0626(15) Uani d . 1
H H8 0.0127 0.1155 0.1680 0.075 Uiso calc R 1
C C9 -0.2070(8) 0.1468(4) 0.0904(5) 0.0652(16) Uani d . 1
H H9 -0.2501 0.0894 0.0893 0.078 Uiso calc R 1
C C10 -0.3023(6) 0.2160(4) 0.0433(5) 0.0530(13) Uani d . 1
C C11 -0.2308(6) 0.2993(3) 0.0520(4) 0.0477(12) Uani d . 1
H H11 -0.2925 0.3472 0.0233 0.057 Uiso calc R 1
C C12 -0.4711(7) 0.2026(4) -0.0126(5) 0.0657(16) Uani d . 1
H H12A -0.5490 0.1824 0.0427 0.098 Uiso calc R 1
H H12B -0.4629 0.1591 -0.0719 0.098 Uiso calc R 1
H H12C -0.5103 0.2577 -0.0448 0.098 Uiso calc R 1

loop_
_atom_site_aniso_label
_atom_site_aniso_U_11
_atom_site_aniso_U_22
_atom_site_aniso_U_33
_atom_site_aniso_U_12
_atom_site_aniso_U_13
_atom_site_aniso_U_23
Ni1 0.0339(3) 0.0328(3) 0.0487(4) -0.0009(3) -0.0026(2) 0.0057(3)
N1 0.039(2) 0.048(3) 0.060(3) 0.0018(19) -0.003(2) 0.004(2)
N2 0.039(2) 0.040(2) 0.046(2) 0.0000(17) -0.0016(18) -0.0013(17)
N3 0.035(2) 0.036(2) 0.067(3) 0.0025(18) -0.006(2) -0.012(2)
N4 0.119(5) 0.043(3) 0.097(5) 0.001(4) 0.045(4) -0.006(3)
N5 0.165(7) 0.149(6) 0.115(6) -0.004(6) -0.029(5) 0.002(5)
N6 0.038(2) 0.066(3) 0.072(3) 0.010(2) 0.005(2) 0.021(2)
N7 0.051(3) 0.056(3) 0.070(3) 0.005(2) -0.002(2) 0.016(2)
N8 0.071(4) 0.105(5) 0.108(5) 0.037(3) 0.020(3) 0.011(4)
C1 0.048(3) 0.043(3) 0.043(3) 0.009(2) 0.004(2) 0.001(2)
C2 0.065(4) 0.048(3) 0.058(3) 0.010(3) 0.002(3) 0.002(3)
C3 0.058(4) 0.084(4) 0.047(3) 0.025(3) -0.009(3) 0.004(3)
C4 0.041(3) 0.080(4) 0.051(3) 0.008(3) 0.001(2) -0.001(3)
C5 0.044(3) 0.064(4) 0.063(4) -0.003(3) -0.001(3) 0.002(3)
C6 0.049(3) 0.131(7) 0.074(4) -0.001(4) -0.014(3) 0.003(4)
C7 0.049(3) 0.038(3) 0.046(3) 0.003(2) 0.004(2) 0.001(2)
C8 0.060(4) 0.047(3) 0.080(4) 0.003(3) -0.002(3) 0.013(3)
C9 0.067(4) 0.047(3) 0.081(4) -0.016(3) -0.001(3) 0.004(3)
C10 0.049(3) 0.056(3) 0.054(3) -0.008(3) 0.006(2) -0.004(3)
C11 0.045(3) 0.047(3) 0.050(3) 0.001(2) 0.001(2) 0.002(2)
C12 0.054(3) 0.075(4) 0.068(4) -0.020(3) -0.002(3) -0.009(3)

loop_
_atom_type_symbol
_atom_type_description
_atom_type_scat_dispersion_real
_atom_type_scat_dispersion_imag
_atom_type_scat_source
C C 0.0033 0.0016 'International Tables Vol C Tables 4.2.6.8 and 6.1.1.4'
H H 0.0000 0.0000 'International Tables Vol C Tables 4.2.6.8 and 6.1.1.4'
N N 0.0061 0.0033 'International Tables Vol C Tables 4.2.6.8 and 6.1.1.4'
Ni Ni 0.3393 1.1124 'International Tables Vol C Tables 4.2.6.8 and 6.1.1.4'

loop_
_geom_angle_atom_site_label_1
_geom_angle_atom_site_label_2
_geom_angle_atom_site_label_3
_geom_angle_site_symmetry_3
_geom_angle
N6 Ni1 N3 . 121.5(2)
N6 Ni1 N2 . 120.32(18)
N3 Ni1 N2 . 118.23(17)
N6 Ni1 N1 . 95.97(17)
N3 Ni1 N1 . 96.02(17)
N2 Ni1 N1 . 77.30(15)
N6 Ni1 N6 3_565 79.63(18)
N3 Ni1 N6 3_565 95.99(18)
N2 Ni1 N6 3_565 94.98(16)
N1 Ni1 N6 3_565 167.78(18)
C5 N1 C1 . 119.3(5)
C5 N1 Ni1 . 125.6(4)
C1 N1 Ni1 . 114.1(3)
C11 N2 C7 . 119.0(4)
C11 N2 Ni1 . 124.9(3)
C7 N2 Ni1 . 116.1(3)
N4 N3 Ni1 . 120.7(5)
N3 N4 N5 . 174.4(8)
N7 N6 Ni1 . 125.8(4)
N7 N6 Ni1 3_565 125.2(4)
Ni1 N6 Ni1 3_565 100.37(18)
N8 N7 N6 . 178.1(6)
N1 C1 C2 . 120.5(5)
N1 C1 C7 . 115.8(4)
C2 C1 C7 . 123.8(5)
C3 C2 C1 . 119.3(5)
C3 C2 H2 . 120.3
C1 C2 H2 . 120.3
C4 C3 C2 . 120.7(5)
C4 C3 H3 . 119.7
C2 C3 H3 . 119.7
C3 C4 C5 . 116.7(5)
C3 C4 C6 . 123.2(5)
C5 C4 C6 . 120.1(6)
N1 C5 C4 . 123.5(5)
N1 C5 H5 . 118.2
C4 C5 H5 . 118.2
C4 C6 H6A . 109.5
C4 C6 H6B . 109.5
H6A C6 H6B . 109.5
C4 C6 H6C . 109.5
H6A C6 H6C . 109.5
H6B C6 H6C . 109.5
N2 C7 C8 . 119.8(5)
N2 C7 C1 . 115.8(4)
C8 C7 C1 . 124.3(5)
C9 C8 C7 . 120.5(5)
C9 C8 H8 . 119.8
C7 C8 H8 . 119.8
C8 C9 C10 . 120.6(5)
C8 C9 H9 . 119.7
C10 C9 H9 . 119.7
C11 C10 C9 . 115.7(5)
C11 C10 C12 . 121.3(5)
C9 C10 C12 . 123.0(5)
N2 C11 C10 . 124.3(5)
N2 C11 H11 . 117.8
C10 C11 H11 . 117.8
C10 C12 H12A . 109.5
C10 C12 H12B . 109.5
H12A C12 H12B . 109.5
C10 C12 H12C . 109.5
H12A C12 H12C . 109.5
H12B C12 H12C . 109.5

loop_
_geom_bond_atom_site_label_1
_geom_bond_atom_site_label_2
_geom_bond_site_symmetry_2
_geom_bond_distance
_geom_bond_publ_flag
Ni1 N1 . 2.145(4) y
Ni1 N2 . 2.081(4) y
Ni1 N3 . 2.064(5) y
Ni1 N6 . 2.041(4) y
Ni1 N6 3_565 2.175(4) y
N1 C5 . 1.336(6) ?
N1 C1 . 1.339(6) ?
N2 C11 . 1.345(6) ?
N2 C7 . 1.352(6) ?
N3 N4 . 1.027(6) ?
N4 N5 . 1.217(7) ?
N6 N7 . 1.209(6) ?
N6 Ni1 3_565 2.175(4) ?
N7 N8 . 1.149(7) ?
C1 C2 . 1.387(7) ?
C1 C7 . 1.465(7) ?
C2 C3 . 1.380(8) ?
C2 H2 . 0.93 ?
C3 C4 . 1.367(8) ?
C3 H3 . 0.93 ?
C4 C5 . 1.387(7) ?
C4 C6 . 1.512(8) ?
C5 H5 . 0.93 ?
C6 H6A . 0.96 ?
C6 H6B . 0.96 ?
C6 H6C . 0.96 ?
C7 C8 . 1.379(7) ?
C8 C9 . 1.369(8) ?
C8 H8 . 0.93 ?
C9 C10 . 1.394(8) ?
C9 H9 . 0.93 ?
C10 C11 . 1.380(7) ?
C10 C12 . 1.489(7) ?
C11 H11 . 0.93 ?
C12 H12A . 0.96 ?
C12 H12B . 0.96 ?
C12 H12C . 0.96 ?
